data_1008277
loop_
_publ_author_name
'Ibanez, A'
'Jumas, J C'
'Olivier-Fourcade, J'
'Philippot, E'

_publ_section_title
;
Mise en evidence d'un desordre statistique dans les structures
chalcogenoiodures d'etain et d'antimoine.
;
_journal_coden_ASTM JSSCBI
_journal_name_full 'Journal of Solid State Chemistry'
_journal_page_first 83
_journal_page_last 91
_journal_paper_doi 10.1016/0022-4596(84)90250-0
_journal_volume 55
_journal_year 1984
_chemical_formula_structural 'Sn2 Sb S2 I3'
_chemical_formula_sum 'I3 S2 Sb Sn2'
_chemical_name_systematic 'Ditin antimony disulfide triiodide'
_space_group_IT_number 63
_symmetry_cell_setting orthorhombic
_symmetry_Int_Tables_number 63
_symmetry_space_group_name_Hall '-C 2c 2'
_symmetry_space_group_name_H-M 'C m c m'
_cell_angle_alpha 90
_cell_angle_beta 90
_cell_angle_gamma 90
_cell_formula_units_Z 4
_cell_length_a 4.275(1)
_cell_length_b 14.059(3)
_cell_length_c 16.465(3)
_cell_volume 989.6
_refine_ls_R_factor_all 0.053
_cod_database_code 1008277

loop_
_symmetry_equiv_pos_as_xyz
x,y,z
x,-y,-z
x,y,1/2-z
x,-y,1/2+z
-x,-y,-z
-x,y,z
-x,-y,1/2+z
-x,y,1/2-z
1/2+x,1/2+y,z
1/2+x,1/2-y,-z
1/2+x,1/2+y,1/2-z
1/2+x,1/2-y,1/2+z
1/2-x,1/2-y,-z
1/2-x,1/2+y,z
1/2-x,1/2-y,1/2+z
1/2-x,1/2+y,1/2-z

loop_
_atom_site_aniso_label
_atom_site_aniso_U_11
_atom_site_aniso_U_12
_atom_site_aniso_U_13
_atom_site_aniso_U_22
_atom_site_aniso_U_23
_atom_site_aniso_U_33
I1 0.0190(7) 0. 0. 0.0195(7) -0.0025(6) 0.0172(6)
I2 0.0163(10) 0. 0. 0.0185(11) 0. 0.0176(8)
S1 0.024(2) 0. 0. 0.010(2) 0.001(2) 0.010(2)
Sn1 0.0298(1) 0. 0. 0.0332(11) -0.0002(8) 0.0273(8)
Sb1 0.028(1) 0. 0. 0.031(2) -0.006(1) 0.030(3)

loop_
_atom_site_label
_atom_site_type_symbol
_atom_site_symmetry_multiplicity
_atom_site_Wyckoff_symbol
_atom_site_fract_x
_atom_site_fract_y
_atom_site_fract_z
_atom_site_occupancy
_atom_site_attached_hydrogens
_atom_site_calc_flag
I1 I1- 8 f 0. 0.4408(1) 0.12192(8) 1. 0 d
I2 I1- 4 c 0. 0.1444(2) 0.25 1. 0 d
S1 S2- 8 f 0. 0.7283(4) 0.0797(3) 1. 0 d
Sn1 Sn2+ 8 f 0. 0.1334(1) 0.0182(1) 1. 0 d
Sb1 Sb3+ 8 f 0. 0.7985(3) 0.2337(2) 0.5 0 d

loop_
_atom_type_symbol
_atom_type_oxidation_number
I1- -1.000
S2- -2.000
Sn2+ 2.000
Sb3+ 3.000
